data_4317779
loop_
_publ_author_name
'Xian-He Bu'
'He Liu'
'Miao Du'
'Lei Zhang'
'Ya-Mei Guo'
'Mitsuhiko Shionoya'
'Joan Ribas'

_publ_contact_author_address
;
   Department of Chemistry
   Nankai University
   Tianjin 300071, PR China
;
_publ_contact_author_email buxh@nankai.edu.cn
_publ_contact_author_fax 86-22-23530850
_publ_contact_author_name 'Xian-He Bu'
_publ_contact_author_phone 86-22-23502809
_publ_section_title
;
 New Mononuclear, Cyclic Tetranuclear, and 1-D Helical-Chain Cu(II)
 Complexes Formed by Metal-Assisted Hydrolysis of
 3,6-Di-2-pyridyl-1,2,4,5-tetrazine (DPTZ): Crystal Structures and
 Magnetic Properties
;
_journal_name_full 'Inorganic Chemistry'
_journal_page_first 1855
_journal_page_last 1861
_journal_paper_doi 10.1021/ic010955y
_journal_volume 41
_journal_year 2002
_chemical_formula_moiety 'C24 H16 N8 O2 Cu 2+, (Cl O4 1-)2, (H2 O)2'
_chemical_formula_sum 'C24 H20 Cl2 Cu N8 O12'
_chemical_formula_weight 746.92
_space_group_IT_number 14
_symmetry_cell_setting monoclinic
_symmetry_Int_Tables_number 14
_symmetry_space_group_name_Hall '-P 2yn'
_symmetry_space_group_name_H-M 'P 1 21/n 1'
_cell_angle_alpha 90
_cell_angle_beta 103.24(1)
_cell_angle_gamma 90
_cell_formula_units_Z 2
_cell_length_a 10.399(3)
_cell_length_b 10.974(2)
_cell_length_c 13.618(4)
_cell_measurement_temperature 298.2
_cell_volume 1512.8(7)
_computing_cell_refinement 'MSC/AFC Diffractometer Control'
_computing_data_collection 'MSC/AFC Diffractometer Control'
_computing_data_reduction teXsan
_computing_publication_material teXsan
_computing_structure_refinement teXsan
_computing_structure_solution SIR92
_diffrn_measured_fraction_theta_full 0.8907
_diffrn_measured_fraction_theta_max 0.8907
_diffrn_measurement_device_type 'Rigaku RAXIS-IV Imaging Plate'
_diffrn_radiation_type 'Mo K\a'
_diffrn_radiation_wavelength 0.7107
_diffrn_reflns_av_R_equivalents 0.051
_diffrn_reflns_limit_h_max 0
_diffrn_reflns_limit_h_min -13
_diffrn_reflns_limit_k_max 14
_diffrn_reflns_limit_k_min 0
_diffrn_reflns_limit_l_max 17
_diffrn_reflns_limit_l_min -17
_diffrn_reflns_number 3180
_diffrn_reflns_theta_full 27.43
_diffrn_reflns_theta_max 27.43
_exptl_absorpt_coefficient_mu 0.974
_exptl_absorpt_correction_type none
_exptl_crystal_colour blue
_exptl_crystal_density_diffrn 1.640
_exptl_crystal_density_method 'not measured'
_exptl_crystal_description prismatic
_exptl_crystal_size_max 0.100
_exptl_crystal_size_mid 0.100
_exptl_crystal_size_min 0.070
_refine_diff_density_max 0.69
_refine_diff_density_min -0.52
_refine_ls_extinction_method none
_refine_ls_goodness_of_fit_ref 1.378
_refine_ls_hydrogen_treatment noref
_refine_ls_number_parameters 214
_refine_ls_number_reflns 1546
_refine_ls_R_factor_gt 0.0545
_refine_ls_shift/su_max 0.0002
_refine_ls_structure_factor_coef F
_refine_ls_weighting_details 'w = 1/[\s^2^(Fo) + 0.00176|Fo|^2^]'
_refine_ls_weighting_scheme calc
_refine_ls_wR_factor_ref 0.0761
_reflns_number_gt 1546
_reflns_number_total 3081
_reflns_threshold_expression F^2^>3.0\s(F^2^)
_cod_data_source_file ic010955y_2.cif
_cod_data_source_block RGK400rax_Inst._of_Mol._Sc
_cod_original_cell_volume 1512.7(6)
_cod_original_formula_sum 'C24 H20 N8 O12 Cl2 Cu '
_cod_database_code 4317779

loop_
_symmetry_equiv_pos_as_xyz
x,y,z
1/2-x,1/2+y,1/2-z
-x,-y,-z
1/2+x,1/2-y,1/2+z

loop_
_atom_site_label
_atom_site_type_symbol
_atom_site_fract_x
_atom_site_fract_y
_atom_site_fract_z
_atom_site_U_iso_or_equiv
_atom_site_adp_type
_atom_site_occupancy
_atom_site_calc_flag
_atom_site_refinement_flags
_atom_site_disorder_assembly
_atom_site_disorder_group
Cu(1) Cu 0.5000 0.0000 0.5000 0.0442(3) Uani 0.50 d S . .
O(1) O 0.7003(4) -0.3093(4) 0.4869(3) 0.044(1) Uani 1.00 d . . .
N(1) N 0.4365(5) -0.1516(4) 0.5632(4) 0.044(2) Uani 1.00 d . . .
N(2) N 0.6324(6) -0.1193(5) 0.4736(4) 0.046(2) Uani 1.00 d . . .
N(3) N 0.7408(6) -0.1251(5) 0.4306(5) 0.049(2) Uani 1.00 d . . .
N(4) N 0.8861(7) -0.4148(6) 0.3967(6) 0.070(2) Uani 1.00 d . . .
C(1) C 0.3329(7) -0.1617(6) 0.6058(6) 0.051(2) Uani 1.00 d . . .
C(2) C 0.2986(8) -0.2724(7) 0.6420(6) 0.061(2) Uani 1.00 d . . .
C(3) C 0.3704(9) -0.3753(6) 0.6340(6) 0.060(2) Uani 1.00 d . . .
C(4) C 0.4780(8) -0.3652(6) 0.5895(6) 0.054(2) Uani 1.00 d . . .
C(5) C 0.5066(6) -0.2537(6) 0.5558(5) 0.043(2) Uani 1.00 d . . .
C(6) C 0.6132(7) -0.2275(5) 0.5058(5) 0.042(2) Uani 1.00 d . . .
C(7) C 0.7797(7) -0.2374(6) 0.4406(5) 0.047(2) Uani 1.00 d . . .
C(8) C 0.8929(7) -0.2934(6) 0.4108(5) 0.050(2) Uani 1.00 d . . .
C(9) C 0.9963(8) -0.2228(8) 0.4003(7) 0.070(3) Uani 1.00 d . . .
C(10) C 1.1017(9) -0.280(1) 0.3724(8) 0.088(4) Uani 1.00 d . . .
C(11) C 1.0984(9) -0.4024(10) 0.3605(8) 0.086(3) Uani 1.00 d . . .
C(12) C 0.9900(10) -0.4660(8) 0.3703(8) 0.080(3) Uani 1.00 d . . .
H(1) H 0.2817 -0.0914 0.6113 0.0611 Uiso 1.00 calc . . .
H(2) H 0.2252 -0.2769 0.6724 0.0735 Uiso 1.00 calc . . .
H(3) H 0.3474 -0.4515 0.6583 0.0723 Uiso 1.00 calc . . .
H(4) H 0.5302 -0.4344 0.5828 0.0653 Uiso 1.00 calc . . .
H(9) H 0.9965 -0.1374 0.4117 0.0836 Uiso 1.00 calc . . .
H(10) H 1.1746 -0.2338 0.3617 0.1062 Uiso 1.00 calc . . .
H(11) H 1.1719 -0.4438 0.3455 0.1036 Uiso 1.00 calc . . .
H(12) H 0.9877 -0.5512 0.3576 0.0963 Uiso 1.00 calc . . .
Cl(1) Cl 0.4324(2) -0.3360(2) 0.2288(2) 0.0592(6) Uani 1.00 d . . .
O(3) O 0.343(1) -0.2451(9) 0.1907(7) 0.178(4) Uani 1.00 d . . .
O(4) O 0.423(1) -0.3631(9) 0.3287(7) 0.162(4) Uani 1.00 d . . .
O(5) O 0.400(1) -0.433(1) 0.178(1) 0.257(7) Uani 1.00 d . . .
O(6) O 0.552(1) -0.305(2) 0.243(1) 0.308(9) Uani 1.00 d . . .
O(2) O 0.3531(6) -0.0539(5) 0.3493(5) 0.084(2) Uani 1.00 d . . .
H(2O) H 0.2833 0.0101 0.3322 0.1013 Uiso 1.00 calc . . .
H(2O') H 0.3595 -0.1297 0.2947 0.1013 Uiso 1.00 calc . . .

loop_
_atom_site_aniso_label
_atom_site_aniso_U_11
_atom_site_aniso_U_22
_atom_site_aniso_U_33
_atom_site_aniso_U_12
_atom_site_aniso_U_13
_atom_site_aniso_U_23
Cu(1) 0.0428(7) 0.0336(5) 0.0614(8) 0.0045(6) 0.0225(5) 0.0056(6)
O(1) 0.044(3) 0.039(2) 0.051(3) 0.006(2) 0.017(2) 0.003(2)
N(1) 0.046(3) 0.039(3) 0.051(3) 0.005(2) 0.016(3) 0.000(3)
N(2) 0.048(3) 0.042(3) 0.051(4) 0.003(3) 0.019(3) 0.004(3)
N(3) 0.044(3) 0.044(3) 0.061(4) 0.003(3) 0.019(3) 0.004(3)
N(4) 0.060(4) 0.057(3) 0.103(6) 0.008(3) 0.038(4) -0.004(4)
C(1) 0.049(4) 0.050(4) 0.059(4) 0.006(3) 0.024(4) 0.006(4)
C(2) 0.058(5) 0.059(4) 0.075(5) -0.005(4) 0.032(4) 0.004(4)
C(3) 0.076(5) 0.043(3) 0.069(5) -0.003(4) 0.031(5) 0.008(4)
C(4) 0.065(5) 0.041(3) 0.060(5) 0.005(3) 0.023(4) 0.009(3)
C(5) 0.043(4) 0.041(3) 0.046(4) 0.001(3) 0.015(3) 0.002(3)
C(6) 0.045(4) 0.038(3) 0.045(4) 0.007(3) 0.016(3) 0.000(3)
C(7) 0.042(4) 0.051(4) 0.050(4) 0.003(3) 0.015(3) 0.001(3)
C(8) 0.045(4) 0.059(4) 0.047(4) 0.008(3) 0.014(3) 0.000(4)
C(9) 0.054(5) 0.067(5) 0.090(6) -0.008(4) 0.021(5) -0.010(5)
C(10) 0.057(6) 0.117(8) 0.103(8) -0.024(6) 0.043(6) -0.022(7)
C(11) 0.058(6) 0.099(7) 0.112(8) 0.020(5) 0.040(6) -0.013(6)
C(12) 0.075(6) 0.069(5) 0.109(8) 0.017(5) 0.045(6) -0.009(5)
Cl(1) 0.054(1) 0.058(1) 0.063(1) -0.0091(9) 0.0061(9) 0.007(1)
O(3) 0.24(1) 0.144(7) 0.125(7) 0.095(8) -0.008(8) 0.042(6)
O(4) 0.19(1) 0.171(9) 0.118(7) 0.062(8) 0.032(7) 0.048(6)
O(5) 0.25(1) 0.19(1) 0.27(2) 0.06(1) -0.08(1) -0.15(1)
O(6) 0.136(10) 0.44(2) 0.35(2) -0.16(1) 0.05(1) 0.10(2)
O(2) 0.088(4) 0.073(4) 0.085(4) 0.010(4) 0.010(3) -0.003(4)

loop_
_atom_type_symbol
_atom_type_description
_atom_type_scat_dispersion_real
_atom_type_scat_dispersion_imag
_atom_type_scat_source
C C 0.003 0.002
;International Tables for Crystallography
(1992, Vol. C, Tables 4.2.6.8 and 6.1.1.1)
;
H H 0.000 0.000
;International Tables for Crystallography
(1992, Vol. C, Table 6.1.1.2)
;
N N 0.006 0.003
;International Tables for Crystallography
(1992, Vol. C, Tables 4.2.6.8 and 6.1.1.1)
;
O O 0.011 0.006
;International Tables for Crystallography
(1992, Vol. C, Tables 4.2.6.8 and 6.1.1.1)
;
Cl Cl 0.148 0.159
;International Tables for Crystallography
(1992, Vol. C, Tables 4.2.6.8 and 6.1.1.1)
;
Cu Cu 0.320 1.265
;International Tables for Crystallography
(1992, Vol. C, Tables 4.2.6.8 and 6.1.1.1)
;

loop_
_geom_angle_atom_site_label_1
_geom_angle_atom_site_label_2
_geom_angle_atom_site_label_3
_geom_angle
_geom_angle_site_symmetry_1
_geom_angle_site_symmetry_2
_geom_angle_site_symmetry_3
_geom_angle_publ_flag
N(1) Cu(1) N(1) 180.0 1_555 1_555 3_656 yes
N(1) Cu(1) N(2) 81.1(2) 1_555 1_555 1_555 yes
N(1) Cu(1) N(2) 98.9(2) 1_555 1_555 3_656 yes
N(1) Cu(1) N(2) 98.9(2) 3_656 1_555 1_555 yes
N(1) Cu(1) N(2) 81.1(2) 3_656 1_555 3_656 yes
N(2) Cu(1) N(2) 180.0 1_555 1_555 3_656 yes
C(6) O(1) C(7) 101.8(5) 1_555 1_555 1_555 yes
Cu(1) N(1) C(1) 128.1(4) 1_555 1_555 1_555 yes
Cu(1) N(1) C(5) 114.1(4) 1_555 1_555 1_555 yes
C(1) N(1) C(5) 117.7(5) 1_555 1_555 1_555 yes
Cu(1) N(2) N(3) 140.3(4) 1_555 1_555 1_555 yes
Cu(1) N(2) C(6) 112.0(4) 1_555 1_555 1_555 yes
N(3) N(2) C(6) 107.7(5) 1_555 1_555 1_555 yes
N(2) N(3) C(7) 105.3(5) 1_555 1_555 1_555 yes
C(8) N(4) C(12) 115.8(7) 1_555 1_555 1_555 yes
N(1) C(1) C(2) 121.6(6) 1_555 1_555 1_555 yes
C(1) C(2) C(3) 120.2(7) 1_555 1_555 1_555 yes
C(2) C(3) C(4) 118.4(6) 1_555 1_555 1_555 yes
C(3) C(4) C(5) 118.4(6) 1_555 1_555 1_555 yes
N(1) C(5) C(4) 123.7(6) 1_555 1_555 1_555 yes
N(1) C(5) C(6) 110.7(5) 1_555 1_555 1_555 yes
C(4) C(5) C(6) 125.6(6) 1_555 1_555 1_555 yes
O(1) C(6) N(2) 112.6(6) 1_555 1_555 1_555 yes
O(1) C(6) C(5) 125.3(5) 1_555 1_555 1_555 yes
N(2) C(6) C(5) 122.1(5) 1_555 1_555 1_555 yes
O(1) C(7) N(3) 112.5(6) 1_555 1_555 1_555 yes
O(1) C(7) C(8) 119.0(6) 1_555 1_555 1_555 yes
N(3) C(7) C(8) 128.4(7) 1_555 1_555 1_555 yes
N(4) C(8) C(7) 115.8(7) 1_555 1_555 1_555 yes
N(4) C(8) C(9) 124.5(7) 1_555 1_555 1_555 yes
C(7) C(8) C(9) 119.7(7) 1_555 1_555 1_555 yes
C(8) C(9) C(10) 117.7(8) 1_555 1_555 1_555 yes
C(9) C(10) C(11) 118.8(9) 1_555 1_555 1_555 yes
C(10) C(11) C(12) 119.8(9) 1_555 1_555 1_555 yes
N(4) C(12) C(11) 123.4(8) 1_555 1_555 1_555 yes
O(3) Cl(1) O(4) 108.7(6) 1_555 1_555 1_555 yes
O(3) Cl(1) O(5) 109.1(8) 1_555 1_555 1_555 yes
O(3) Cl(1) O(6) 114(1) 1_555 1_555 1_555 yes
O(4) Cl(1) O(5) 106.2(10) 1_555 1_555 1_555 yes
O(4) Cl(1) O(6) 101.3(9) 1_555 1_555 1_555 yes
O(5) Cl(1) O(6) 116(1) 1_555 1_555 1_555 yes

loop_
_geom_bond_atom_site_label_1
_geom_bond_atom_site_label_2
_geom_bond_distance
_geom_bond_site_symmetry_1
_geom_bond_site_symmetry_2
_geom_bond_publ_flag
Cu(1) N(1) 2.051(5) . . yes
Cu(1) N(1) 2.051(5) . 3_656 yes
Cu(1) N(2) 1.991(5) . . yes
Cu(1) N(2) 1.991(5) . 3_656 yes
O(1) C(6) 1.341(7) . . yes
O(1) C(7) 1.393(8) . . yes
N(1) C(1) 1.339(9) . . yes
N(1) C(5) 1.352(8) . . yes
N(2) N(3) 1.386(8) . . yes
N(2) C(6) 1.297(8) . . yes
N(3) C(7) 1.295(8) . . yes
N(4) C(8) 1.345(9) . . yes
N(4) C(12) 1.34(1) . . yes
C(1) C(2) 1.389(10) . . yes
C(2) C(3) 1.37(1) . . yes
C(3) C(4) 1.39(1) . . yes
C(4) C(5) 1.364(9) . . yes
C(5) C(6) 1.456(9) . . yes
C(7) C(8) 1.464(10) . . yes
C(8) C(9) 1.36(1) . . yes
C(9) C(10) 1.39(1) . . yes
C(10) C(11) 1.35(1) . . yes
C(11) C(12) 1.36(1) . . yes
Cl(1) O(3) 1.383(9) . . yes
Cl(1) O(4) 1.419(10) . . yes
Cl(1) O(5) 1.270(10) . . yes
Cl(1) O(6) 1.26(1) . . yes

loop_
_geom_contact_atom_site_label_1
_geom_contact_atom_site_label_2
_geom_contact_distance
_geom_contact_site_symmetry_1
_geom_contact_site_symmetry_2
_geom_contact_publ_flag
O(1) O(3) 2.893(10) . 4_545 ?
O(1) O(4) 3.24(1) . . ?
O(1) O(6) 3.33(2) . . ?
N(1) O(2) 3.039(8) . . ?
N(1) O(2) 3.178(8) . 3_656 ?
N(2) O(2) 3.047(8) . 3_656 ?
N(2) O(2) 3.092(8) . . ?
N(2) O(5) 3.50(1) . 4_545 ?
N(2) O(3) 3.57(1) . 4_545 ?
N(3) O(5) 3.46(2) . 4_545 ?
N(3) O(6) 3.46(2) . . ?
N(4) C(12) 3.40(1) . 3_746 ?
N(4) C(3) 3.48(1) . 3_646 ?
C(2) O(6) 3.29(1) . 4_445 ?
C(3) O(4) 3.55(1) . 3_646 ?
C(4) O(4) 3.27(1) . 3_646 ?
C(4) O(4) 3.47(1) . . ?
C(5) O(4) 3.24(1) . . ?
C(5) O(3) 3.56(1) . 4_545 ?
C(6) O(3) 3.06(1) . 4_545 ?
C(6) O(4) 3.12(1) . . ?
C(6) O(2) 3.584(9) . . ?
C(6) O(6) 3.59(2) . . ?
C(7) O(6) 3.24(2) . . ?
C(7) O(3) 3.32(1) . 4_545 ?
C(9) O(5) 3.60(1) . 2_655 ?
C(11) O(2) 3.44(1) . 2_645 ?
C(11) O(4) 3.52(2) . 1_655 ?
C(12) C(12) 3.57(2) . 3_746 ?
O(3) O(2) 3.00(1) . . ?
O(4) O(2) 3.49(1) . . ?
O(5) O(2) 2.90(2) . 2_545 ?
